data_7204053
loop_
_publ_author_name
'Ise, Toshihiro'
'Mori, Takehiko'
'Takahashi, Kazuko'

_publ_section_title
;
 Preparation, crystal structures and electrical properties of PF6 and
 AsF6 salts of a novel furopyrazine-extended donor (BDTFP) with a
 two-leg ladder type orbital overlapping mode
;
_journal_issue 2
_journal_name_full 'Journal of Materials Chemistry'
_journal_page_first 264
_journal_paper_doi 10.1039/b008758k
_journal_volume 11
_journal_year 2001
_chemical_formula_sum 'C27 H12 Cl0.5 F6 N4 O2 P S8'
_chemical_formula_weight 843.59
_space_group_IT_number 2
_symmetry_cell_setting triclinic
_symmetry_Int_Tables_number 2
_symmetry_space_group_name_Hall '-P 1'
_symmetry_space_group_name_H-M 'P -1'
_cell_angle_alpha 103.94(8)
_cell_angle_beta 103.98(8)
_cell_angle_gamma 95.77(6)
_cell_formula_units_Z 2
_cell_length_a 15.60(1)
_cell_length_b 16.323(10)
_cell_length_c 6.96(1)
_cell_measurement_temperature 288.2
_cell_volume 1645(3)
_computing_data_reduction 'teXsan Ver. 1.10'
_computing_publication_material 'teXsan Ver. 1.10'
_computing_structure_refinement 'teXsan Ver. 1.10'
_computing_structure_solution SHELXS86
_diffrn_measured_fraction_theta_full 0.5382
_diffrn_measured_fraction_theta_max 0.5382
_diffrn_radiation_type 'Mo K\a'
_diffrn_radiation_wavelength 0.7107
_diffrn_reflns_limit_h_max 21
_diffrn_reflns_limit_h_min 0
_diffrn_reflns_limit_k_max 22
_diffrn_reflns_limit_k_min -22
_diffrn_reflns_limit_l_max 9
_diffrn_reflns_limit_l_min -9
_diffrn_reflns_number 5185
_diffrn_reflns_theta_full 30.05
_diffrn_reflns_theta_max 30.05
_exptl_absorpt_coefficient_mu 0.701
_exptl_absorpt_correction_type none
_exptl_crystal_colour unknown
_exptl_crystal_density_diffrn 1.702
_exptl_crystal_density_method 'not measured'
_exptl_crystal_description unknown
_exptl_crystal_size_max 0.000
_exptl_crystal_size_mid 0.000
_exptl_crystal_size_min 0.000
_refine_diff_density_max 0.47
_refine_diff_density_min -0.46
_refine_ls_extinction_method none
_refine_ls_goodness_of_fit_ref 0.296
_refine_ls_hydrogen_treatment noref
_refine_ls_number_parameters 436
_refine_ls_number_reflns 2385
_refine_ls_R_factor_gt 0.0680
_refine_ls_shift/su_max 0.1826
_refine_ls_structure_factor_coef F
_refine_ls_weighting_scheme unit
_refine_ls_wR_factor_ref 0.0792
_reflns_number_gt 2385
_reflns_number_total 5185
_reflns_threshold_expression F^2^>4.0\s(F^2^)
_cod_data_source_file b008758k.txt
_cod_data_source_block 2EMETH
_cod_original_sg_symbol_H-M 'P -1         '
_cod_original_formula_sum 'C27 H12 Cl0.50 F6 N4 O2 P S8 '
_cod_database_code 7204053

loop_
_symmetry_equiv_pos_as_xyz
x,y,z
-x,-y,-z

loop_
_atom_site_label
_atom_site_type_symbol
_atom_site_fract_x
_atom_site_fract_y
_atom_site_fract_z
_atom_site_U_iso_or_equiv
_atom_site_adp_type
_atom_site_occupancy
_atom_site_calc_flag
_atom_site_refinement_flags
_atom_site_disorder_assembly
_atom_site_disorder_group
Cl Cl 0.0033 1.1162 0.8379 0.167(6) Uani 0.50 d P . .
S(1) S 0.2277(2) 0.0642(2) 0.7314(6) 0.051(1) Uani 1.00 d . . .
S(2) S 0.4225(3) 0.0738(2) 0.8559(6) 0.050(1) Uani 1.00 d . . .
S(3) S 0.1171(3) 0.3551(2) 0.8436(6) 0.055(1) Uani 1.00 d . . .
S(4) S 0.2584(3) 0.5050(2) 1.0359(7) 0.061(1) Uani 1.00 d . . .
S(5) S 0.2108(3) -0.0189(2) 0.1740(6) 0.056(1) Uani 1.00 d . . .
S(6) S 0.4061(3) -0.0065(2) 0.2910(6) 0.055(1) Uani 1.00 d . . .
S(7) S 0.0981(3) 0.2694(3) 0.2895(7) 0.071(2) Uani 1.00 d . . .
S(8) S 0.2357(3) 0.4231(2) 0.4650(6) 0.067(1) Uani 1.00 d . . .
P P 0.1853(3) 0.7045(2) 0.5472(8) 0.068(1) Uani 1.00 d . . .
F(1) F 0.0969(7) 0.6449(7) 0.421(2) 0.162(5) Uani 1.00 d . . .
F(2) F 0.186(1) 0.672(1) 0.734(3) 0.189(9) Uani 1.00 d . . .
F(3) F 0.2751(7) 0.7648(6) 0.676(2) 0.144(5) Uani 1.00 d . . .
F(4) F 0.189(1) 0.741(1) 0.371(3) 0.23(1) Uani 1.00 d . . .
F(5) F 0.1318(7) 0.7724(7) 0.638(3) 0.159(6) Uani 1.00 d . . .
F(6) F 0.2402(7) 0.6336(7) 0.470(2) 0.158(5) Uani 1.00 d . . .
O(1) O 0.2665(6) 0.2532(5) 0.878(1) 0.045(3) Uani 1.00 d . . .
O(2) O 0.2473(6) 0.1715(5) 0.317(2) 0.051(3) Uani 1.00 d . . .
N(1) N 0.5056(8) 0.2734(8) 1.038(2) 0.055(4) Uani 1.00 d . . .
N(2) N 0.4440(9) 0.4352(6) 1.118(2) 0.056(4) Uani 1.00 d . . .
N(3) N 0.4873(8) 0.1896(8) 0.465(2) 0.063(4) Uani 1.00 d . . .
N(4) N 0.425(1) 0.3534(8) 0.540(2) 0.072(5) Uani 1.00 d . . .
C(1) C 0.269(1) -0.0306(9) 0.695(2) 0.059(5) Uani 1.00 d . . .
C(2) C 0.355(1) -0.0262(8) 0.750(2) 0.056(5) Uani 1.00 d . . .
C(3) C 0.3327(9) 0.1290(9) 0.838(2) 0.046(4) Uani 1.00 d . . .
C(4) C 0.3423(9) 0.2152(8) 0.899(2) 0.043(4) Uani 1.00 d . . .
C(5) C 0.420(1) 0.2806(9) 0.992(2) 0.045(5) Uani 1.00 d . . .
C(6) C 0.560(1) 0.349(1) 1.123(3) 0.072(6) Uani 1.00 d . . .
C(7) C 0.530(1) 0.4284(9) 1.168(3) 0.067(5) Uani 1.00 d . . .
C(8) C 0.3901(9) 0.3596(8) 1.027(2) 0.046(4) Uani 1.00 d . . .
C(9) C 0.294(1) 0.3430(8) 0.952(2) 0.048(4) Uani 1.00 d . . .
C(10) C 0.2314(10) 0.3936(8) 0.946(2) 0.047(4) Uani 1.00 d . . .
C(11) C 0.084(1) 0.453(1) 0.884(3) 0.065(6) Uani 1.00 d . . .
C(12) C 0.148(1) 0.5220(9) 0.968(2) 0.059(5) Uani 1.00 d . . .
C(13) C 0.254(1) -0.1143(9) 0.134(3) 0.077(6) Uani 1.00 d . . .
C(14) C 0.342(1) -0.107(1) 0.181(3) 0.070(6) Uani 1.00 d . . .
C(15) C 0.3134(8) 0.0450(7) 0.272(2) 0.037(4) Uani 1.00 d . . .
C(16) C 0.3241(10) 0.1332(9) 0.335(2) 0.050(5) Uani 1.00 d . . .
C(17) C 0.402(1) 0.1985(9) 0.423(2) 0.049(5) Uani 1.00 d . . .
C(18) C 0.542(1) 0.268(1) 0.550(3) 0.071(6) Uani 1.00 d . . .
C(19) C 0.513(1) 0.345(1) 0.583(3) 0.077(6) Uani 1.00 d . . .
C(20) C 0.369(1) 0.2783(10) 0.458(2) 0.055(5) Uani 1.00 d . . .
C(21) C 0.275(1) 0.2608(9) 0.391(2) 0.051(5) Uani 1.00 d . . .
C(22) C 0.2120(10) 0.3112(8) 0.381(2) 0.049(5) Uani 1.00 d . . .
C(23) C 0.064(1) 0.371(1) 0.326(3) 0.087(8) Uani 1.00 d . . .
C(24) C 0.127(1) 0.438(1) 0.403(3) 0.085(7) Uani 1.00 d . . .
C(25) C -0.003(2) 1.047(2) 0.667(7) 0.17(2) Uani 1.00 d . . .
C(26) C 0.007(1) 0.965(2) 0.641(6) 0.14(1) Uani 1.00 d . . .
C(27) C -0.0050 1.0988 0.5211 0.26(2) Uani 1.00 d . . .
H(1) H 0.2319 -0.1011 0.5566 0.0396 Uiso 1.00 calc . . .
H(2) H 0.3915 -0.0839 0.7528 0.0396 Uiso 1.00 calc . . .
H(3) H 0.6375 0.3458 1.1269 0.0396 Uiso 1.00 calc . . .
H(4) H 0.5776 0.4804 1.2084 0.0396 Uiso 1.00 calc . . .
H(5) H 0.0175 0.4599 0.8611 0.0396 Uiso 1.00 calc . . .
H(6) H 0.1278 0.5855 0.9859 0.0396 Uiso 1.00 calc . . .
H(7) H 0.2161 -0.1686 0.0804 0.0892 Uiso 1.00 calc . . .
H(8) H 0.3693 -0.1564 0.1541 0.0838 Uiso 1.00 calc . . .
H(9) H 0.6049 0.2684 0.5879 0.0847 Uiso 1.00 calc . . .
H(10) H 0.5573 0.3956 0.6405 0.0922 Uiso 1.00 calc . . .
H(11) H 0.0022 0.3768 0.2920 0.1029 Uiso 1.00 calc . . .
H(12) H 0.1134 0.4940 0.4244 0.1018 Uiso 1.00 calc . . .
H(13) H 0.0163 0.9458 0.7720 0.1802 Uiso 1.00 calc . . .
H(14) H -0.0051 1.1584 0.5408 0.1802 Uiso 1.00 calc . . .

loop_
_atom_site_aniso_label
_atom_site_aniso_U_11
_atom_site_aniso_U_22
_atom_site_aniso_U_33
_atom_site_aniso_U_12
_atom_site_aniso_U_13
_atom_site_aniso_U_23
Cl 0.14(1) 0.13(1) 0.18(1) -0.062(10) 0.05(1) -0.03(1)
S(1) 0.050(2) 0.043(2) 0.054(3) 0.005(2) 0.014(2) 0.006(2)
S(2) 0.053(2) 0.044(2) 0.057(3) 0.014(2) 0.021(2) 0.014(2)
S(3) 0.060(3) 0.049(2) 0.055(3) 0.011(2) 0.018(2) 0.008(2)
S(4) 0.074(3) 0.036(2) 0.071(3) 0.013(2) 0.016(2) 0.010(2)
S(5) 0.050(2) 0.051(2) 0.061(3) -0.001(2) 0.010(2) 0.011(2)
S(6) 0.052(2) 0.053(2) 0.057(3) 0.017(2) 0.012(2) 0.013(2)
S(7) 0.082(3) 0.056(3) 0.079(3) 0.024(2) 0.024(3) 0.020(2)
S(8) 0.112(4) 0.039(2) 0.054(3) 0.014(2) 0.030(3) 0.010(2)
P 0.066(3) 0.033(2) 0.092(4) 0.005(2) 0.015(3) 0.000(2)
F(1) 0.058(7) 0.104(9) 0.24(2) -0.001(6) -0.006(9) -0.054(10)
F(2) 0.26(2) 0.20(2) 0.17(2) 0.08(1) 0.10(1) 0.11(1)
F(3) 0.090(8) 0.064(7) 0.23(2) 0.010(6) 0.030(9) -0.027(8)
F(4) 0.29(2) 0.27(2) 0.15(2) 0.01(2) 0.05(2) 0.12(2)
F(5) 0.085(8) 0.096(9) 0.25(2) 0.039(7) 0.012(10) -0.021(10)
F(6) 0.093(8) 0.080(7) 0.23(2) 0.011(6) 0.031(9) -0.068(9)
O(1) 0.041(6) 0.042(5) 0.051(6) 0.004(4) 0.012(5) 0.010(4)
O(2) 0.054(6) 0.028(5) 0.068(7) 0.007(4) 0.018(6) 0.004(5)
N(1) 0.050(8) 0.058(8) 0.055(9) 0.010(7) 0.009(7) 0.016(7)
N(2) 0.078(10) 0.024(6) 0.053(8) -0.002(6) 0.003(8) 0.005(5)
N(3) 0.052(8) 0.060(9) 0.074(10) -0.010(7) 0.019(8) 0.021(7)
N(4) 0.09(1) 0.058(9) 0.062(10) -0.011(8) 0.012(9) 0.011(7)
C(1) 0.08(1) 0.040(9) 0.05(1) 0.014(8) 0.024(10) 0.010(7)
C(2) 0.08(1) 0.031(8) 0.06(1) 0.012(8) 0.015(9) 0.008(7)
C(3) 0.035(8) 0.048(9) 0.050(9) 0.005(6) 0.015(7) 0.005(7)
C(4) 0.038(8) 0.030(7) 0.06(1) 0.004(6) 0.013(8) 0.006(7)
C(5) 0.06(1) 0.043(8) 0.032(9) 0.010(8) 0.006(8) 0.018(6)
C(6) 0.05(1) 0.08(1) 0.08(1) -0.001(9) 0.003(10) 0.021(10)
C(7) 0.05(1) 0.036(8) 0.09(1) -0.009(8) -0.01(1) 0.011(8)
C(8) 0.057(10) 0.031(7) 0.054(10) 0.005(7) 0.017(8) 0.019(7)
C(9) 0.07(1) 0.023(7) 0.049(9) 0.012(7) 0.008(8) 0.005(6)
C(10) 0.07(1) 0.036(7) 0.029(8) 0.009(7) 0.015(8) 0.000(6)
C(11) 0.06(1) 0.07(1) 0.07(1) 0.043(9) 0.025(9) 0.014(9)
C(12) 0.07(1) 0.044(9) 0.07(1) 0.034(8) 0.028(10) 0.015(8)
C(13) 0.10(1) 0.043(10) 0.08(1) 0.003(9) 0.02(1) 0.008(9)
C(14) 0.07(1) 0.06(1) 0.07(1) 0.025(9) 0.02(1) 0.008(9)
C(15) 0.048(8) 0.027(7) 0.040(8) 0.011(6) 0.017(7) 0.007(6)
C(16) 0.058(10) 0.048(9) 0.046(9) 0.018(8) 0.018(8) 0.014(7)
C(17) 0.055(10) 0.048(9) 0.05(1) -0.014(8) 0.028(9) 0.020(7)
C(18) 0.06(1) 0.06(1) 0.08(1) -0.010(9) 0.016(10) 0.023(9)
C(19) 0.08(1) 0.06(1) 0.08(1) -0.024(10) 0.01(1) 0.010(9)
C(20) 0.09(1) 0.046(9) 0.034(9) -0.002(9) 0.029(9) 0.005(7)
C(21) 0.06(1) 0.037(8) 0.051(10) 0.003(8) 0.022(8) 0.008(7)
C(22) 0.07(1) 0.038(8) 0.049(10) 0.010(7) 0.029(8) 0.012(7)
C(23) 0.12(2) 0.08(1) 0.09(1) 0.05(1) 0.05(1) 0.04(1)
C(24) 0.12(2) 0.06(1) 0.08(1) 0.03(1) 0.02(1) 0.01(1)
C(25) 0.06(1) 0.12(2) 0.33(5) -0.02(1) 0.08(2) 0.05(3)
C(26) 0.05(1) 0.11(2) 0.27(4) -0.01(1) -0.02(2) 0.14(2)
C(27) 0.06(2) 0.12(3) 0.64(9) 0.02(2) 0.08(3) 0.18(4)

loop_
_atom_type_symbol
_atom_type_description
_atom_type_scat_dispersion_real
_atom_type_scat_dispersion_imag
_atom_type_scat_source
C C 0.003 0.002
;International Tables for Crystallography
(1992, Vol. C, Tables 4.2.6.8 and 6.1.1.1)
;
H H 0.000 0.000
;International Tables for Crystallography
(1992, Vol. C, Table 6.1.1.2)
;
N N 0.006 0.003
;International Tables for Crystallography
(1992, Vol. C, Tables 4.2.6.8 and 6.1.1.1)
;
O O 0.011 0.006
;International Tables for Crystallography
(1992, Vol. C, Tables 4.2.6.8 and 6.1.1.1)
;
S S 0.125 0.123
;International Tables for Crystallography
(1992, Vol. C, Tables 4.2.6.8 and 6.1.1.1)
;
P P 0.102 0.094
;International Tables for Crystallography
(1992, Vol. C, Tables 4.2.6.8 and 6.1.1.1)
;
F F 0.017 0.010
;International Tables for Crystallography
(1992, Vol. C, Tables 4.2.6.8 and 6.1.1.1)
;
Cl Cl 0.148 0.159
;International Tables for Crystallography
(1992, Vol. C, Tables 4.2.6.8 and 6.1.1.1)
;

loop_
_geom_angle_atom_site_label_1
_geom_angle_atom_site_label_2
_geom_angle_atom_site_label_3
_geom_angle
_geom_angle_site_symmetry_1
_geom_angle_site_symmetry_2
_geom_angle_site_symmetry_3
_geom_angle_publ_flag
C(1) S(1) C(3) 95.1(7) . 1_555 1_555 yes
C(2) S(2) C(3) 94.1(7) . 1_555 1_555 yes
C(10) S(3) C(11) 96.2(7) . 1_555 1_555 yes
C(10) S(4) C(12) 94.9(7) . 1_555 1_555 yes
C(13) S(5) C(15) 94.4(7) . 1_555 1_555 yes
C(14) S(6) C(15) 93.3(7) . 1_555 1_555 yes
C(22) S(7) C(23) 94.6(9) . 1_555 1_555 yes
C(22) S(8) C(24) 95.7(8) . 1_555 1_555 yes
F(1) P F(2) 92.3(10) . 1_555 1_555 yes
F(1) P F(3) 179.8(9) . 1_555 1_555 yes
F(1) P F(4) 91(1) . 1_555 1_555 yes
F(1) P F(5) 89.9(6) . 1_555 1_555 yes
F(1) P F(6) 90.7(6) . 1_555 1_555 yes
F(2) P F(3) 87.6(10) . 1_555 1_555 yes
F(2) P F(4) 176(1) . 1_555 1_555 yes
F(2) P F(5) 85.7(9) . 1_555 1_555 yes
F(2) P F(6) 90.1(9) . 1_555 1_555 yes
F(3) P F(4) 88.9(10) . 1_555 1_555 yes
F(3) P F(5) 90.2(6) . 1_555 1_555 yes
F(3) P F(6) 89.2(6) . 1_555 1_555 yes
F(4) P F(5) 93(1) . 1_555 1_555 yes
F(4) P F(6) 90(1) . 1_555 1_555 yes
F(5) P F(6) 175(1) . 1_555 1_555 yes
C(4) O(1) C(9) 108.4(10) . 1_555 1_555 yes
C(16) O(2) C(21) 107(1) . 1_555 1_555 yes
C(5) N(1) C(6) 113(1) . 1_555 1_555 yes
C(7) N(2) C(8) 112(1) . 1_555 1_555 yes
C(17) N(3) C(18) 110(1) . 1_555 1_555 yes
C(19) N(4) C(20) 113(1) . 1_555 1_555 yes
S(1) C(1) C(2) 117(1) . 1_555 1_555 yes
S(2) C(2) C(1) 118(1) . 1_555 1_555 yes
S(1) C(3) S(2) 114.6(8) . 1_555 1_555 yes
S(1) C(3) C(4) 122(1) . 1_555 1_555 yes
S(2) C(3) C(4) 123(1) . 1_555 1_555 yes
O(1) C(4) C(3) 118(1) . 1_555 1_555 yes
O(1) C(4) C(5) 108(1) . 1_555 1_555 yes
C(3) C(4) C(5) 132(1) . 1_555 1_555 yes
N(1) C(5) C(4) 129(1) . 1_555 1_555 yes
N(1) C(5) C(8) 123(1) . 1_555 1_555 yes
C(4) C(5) C(8) 107(1) . 1_555 1_555 yes
N(1) C(6) C(7) 123(1) . 1_555 1_555 yes
N(2) C(7) C(6) 122(1) . 1_555 1_555 yes
N(2) C(8) C(5) 124(1) . 1_555 1_555 yes
N(2) C(8) C(9) 127(1) . 1_555 1_555 yes
C(5) C(8) C(9) 107(1) . 1_555 1_555 yes
O(1) C(9) C(8) 107(1) . 1_555 1_555 yes
O(1) C(9) C(10) 119(1) . 1_555 1_555 yes
C(8) C(9) C(10) 133(1) . 1_555 1_555 yes
S(3) C(10) S(4) 114.1(8) . 1_555 1_555 yes
S(3) C(10) C(9) 123(1) . 1_555 1_555 yes
S(4) C(10) C(9) 122(1) . 1_555 1_555 yes
S(3) C(11) C(12) 117(1) . 1_555 1_555 yes
S(4) C(12) C(11) 117(1) . 1_555 1_555 yes
S(5) C(13) C(14) 116(1) . 1_555 1_555 yes
S(6) C(14) C(13) 119(1) . 1_555 1_555 yes
S(5) C(15) S(6) 116.6(7) . 1_555 1_555 yes
S(5) C(15) C(16) 122(1) . 1_555 1_555 yes
S(6) C(15) C(16) 120(1) . 1_555 1_555 yes
O(2) C(16) C(15) 118(1) . 1_555 1_555 yes
O(2) C(16) C(17) 108(1) . 1_555 1_555 yes
C(15) C(16) C(17) 132(1) . 1_555 1_555 yes
N(3) C(17) C(16) 128(1) . 1_555 1_555 yes
N(3) C(17) C(20) 125(1) . 1_555 1_555 yes
C(16) C(17) C(20) 106(1) . 1_555 1_555 yes
N(3) C(18) C(19) 125(1) . 1_555 1_555 yes
N(4) C(19) C(18) 123(1) . 1_555 1_555 yes
N(4) C(20) C(17) 121(1) . 1_555 1_555 yes
N(4) C(20) C(21) 130(1) . 1_555 1_555 yes
C(17) C(20) C(21) 108(1) . 1_555 1_555 yes
O(2) C(21) C(20) 108(1) . 1_555 1_555 yes
O(2) C(21) C(22) 118(1) . 1_555 1_555 yes
C(20) C(21) C(22) 132(1) . 1_555 1_555 yes
S(7) C(22) S(8) 114.0(8) . 1_555 1_555 yes
S(7) C(22) C(21) 122(1) . 1_555 1_555 yes
S(8) C(22) C(21) 123(1) . 1_555 1_555 yes
S(7) C(23) C(24) 116(1) . 1_555 1_555 yes
S(8) C(24) C(23) 119(1) . 1_555 1_555 yes
Cl C(25) C(26) 134(4) . 1_555 1_555 yes
Cl C(25) C(27) 95(1) . 1_555 1_555 yes
C(26) C(25) C(27) 128(3) . 1_555 1_555 yes
C(25) C(26) C(27) 134(3) . 1_555 2_576 yes
C(25) C(27) C(26) 96(1) . 1_555 2_576 yes

loop_
_geom_bond_atom_site_label_1
_geom_bond_atom_site_label_2
_geom_bond_distance
_geom_bond_site_symmetry_1
_geom_bond_site_symmetry_2
_geom_bond_publ_flag
Cl C(25) 1.40(3) . . yes
S(1) C(1) 1.72(1) . . yes
S(1) C(3) 1.74(1) . . yes
S(2) C(2) 1.74(1) . . yes
S(2) C(3) 1.74(1) . . yes
S(3) C(10) 1.74(2) . . yes
S(3) C(11) 1.71(1) . . yes
S(4) C(10) 1.75(1) . . yes
S(4) C(12) 1.74(2) . . yes
S(5) C(13) 1.75(2) . . yes
S(5) C(15) 1.71(1) . . yes
S(6) C(14) 1.72(2) . . yes
S(6) C(15) 1.74(1) . . yes
S(7) C(22) 1.74(2) . . yes
S(7) C(23) 1.77(2) . . yes
S(8) C(22) 1.75(1) . . yes
S(8) C(24) 1.70(2) . . yes
P F(1) 1.53(1) . . yes
P F(2) 1.51(1) . . yes
P F(3) 1.56(1) . . yes
P F(4) 1.50(2) . . yes
P F(5) 1.56(1) . . yes
P F(6) 1.58(1) . . yes
O(1) C(4) 1.38(1) . . yes
O(1) C(9) 1.41(1) . . yes
O(2) C(16) 1.40(2) . . yes
O(2) C(21) 1.41(2) . . yes
N(1) C(5) 1.32(2) . . yes
N(1) C(6) 1.34(2) . . yes
N(2) C(7) 1.32(2) . . yes
N(2) C(8) 1.34(2) . . yes
N(3) C(17) 1.33(2) . . yes
N(3) C(18) 1.37(2) . . yes
N(4) C(19) 1.37(2) . . yes
N(4) C(20) 1.34(2) . . yes
C(1) C(2) 1.30(2) . . yes
C(3) C(4) 1.35(2) . . yes
C(4) C(5) 1.43(2) . . yes
C(5) C(8) 1.40(2) . . yes
C(6) C(7) 1.42(2) . . yes
C(8) C(9) 1.44(2) . . yes
C(9) C(10) 1.34(2) . . yes
C(11) C(12) 1.34(2) . . yes
C(13) C(14) 1.31(2) . . yes
C(15) C(16) 1.38(2) . . yes
C(16) C(17) 1.43(2) . . yes
C(17) C(20) 1.43(2) . . yes
C(18) C(19) 1.36(2) . . yes
C(20) C(21) 1.40(2) . . yes
C(21) C(22) 1.35(2) . . yes
C(23) C(24) 1.31(2) . . yes
C(25) C(26) 1.33(3) . . yes
C(25) C(27) 1.47(4) . . yes
C(26) C(27) 1.34(4) . 2_576 yes

loop_
_geom_contact_atom_site_label_1
_geom_contact_atom_site_label_2
_geom_contact_distance
_geom_contact_site_symmetry_1
_geom_contact_site_symmetry_2
_geom_contact_publ_flag
Cl S(7) 3.398(5) . 1_566 ?
Cl S(5) 3.525(5) . 2_566 ?
S(1) C(25) 3.49(2) . 1_545 ?
S(1) C(26) 3.49(2) . 1_545 ?
S(2) S(6) 3.282(5) . 2_656 ?
S(3) F(1) 3.40(1) . 2_566 ?
S(3) C(23) 3.57(2) . . ?
S(4) F(6) 3.33(1) . 1_556 ?
S(5) C(1) 3.58(2) . . ?
S(6) S(6) 3.543(8) . 2_656 ?
S(6) C(2) 3.55(2) . . ?
S(6) C(2) 3.58(2) . 1_554 ?
S(8) F(6) 3.42(1) . . ?
S(8) C(10) 3.51(1) . 1_554 ?
S(8) C(10) 3.51(1) . . ?
F(1) C(11) 3.10(2) . 2_566 ?
F(1) C(23) 3.41(2) . 2_566 ?
F(1) C(24) 3.44(2) . . ?
F(2) C(12) 3.34(2) . . ?
F(3) C(1) 3.32(2) . 1_565 ?
F(3) C(2) 3.38(2) . 1_565 ?
F(3) C(13) 3.43(2) . 1_566 ?
F(3) C(14) 3.47(2) . 1_566 ?
F(3) C(6) 3.53(2) . 2_667 ?
F(4) C(13) 3.40(2) . 1_565 ?
F(5) C(27) 3.24(1) . 2_576 ?
F(5) C(13) 3.46(2) . 1_566 ?
F(5) C(1) 3.56(2) . 1_565 ?
F(6) C(24) 3.36(2) . . ?
F(6) C(12) 3.40(2) . 1_554 ?
F(6) C(6) 3.60(2) . 2_667 ?
O(1) C(21) 3.46(2) . . ?
O(1) C(21) 3.51(2) . 1_556 ?
N(1) C(18) 3.49(2) . 1_556 ?
N(1) C(18) 3.56(2) . . ?
N(2) C(7) 3.38(2) . 2_667 ?
N(2) N(2) 3.54(2) . 2_667 ?
N(2) N(4) 3.57(2) . 1_556 ?
N(2) C(19) 3.59(2) . 2_667 ?
N(4) C(8) 3.51(2) . 1_554 ?
N(4) C(8) 3.54(2) . . ?
N(4) C(7) 3.55(2) . 2_667 ?
C(2) C(14) 3.60(3) . 1_556 ?
C(3) C(16) 3.48(2) . 1_556 ?
C(3) C(16) 3.49(2) . . ?
C(4) C(20) 3.57(2) . . ?
C(5) C(20) 3.53(2) . 1_556 ?
C(6) C(19) 3.47(3) . 1_556 ?
C(6) C(18) 3.59(3) . 1_556 ?
C(7) C(19) 3.53(3) . 1_556 ?
C(11) C(24) 3.52(3) . . ?
C(11) C(24) 3.59(3) . 1_556 ?
